data_4510831
loop_
_publ_author_name
'Yang, Jin'
'Hu, Ting'
'Mak, Thomas C. W.'

_publ_section_title
;
 Flexible Bis(imidazole) Mediated Assembly of Silver(I)--Organic
 Frameworks with Ethynide and Trifluoroacetate Ligands
;
_journal_issue 6
_journal_name_full 'Crystal Growth &amp; Design'
_journal_page_first 2990
_journal_paper_doi 10.1021/cg500271f
_journal_volume 14
_journal_year 2014
_chemical_formula_sum 'C25 H23 Ag4 F9 N4 O7'
_chemical_formula_weight 1093.93
_chemical_name_systematic
;
 ?
;
_space_group_IT_number 2
_symmetry_cell_setting triclinic
_symmetry_space_group_name_Hall '-P 1'
_symmetry_space_group_name_H-M 'P -1'
_atom_sites_solution_hydrogens geom
_atom_sites_solution_primary direct
_atom_sites_solution_secondary difmap
_audit_creation_method SHELXL-97
_cell_angle_alpha 63.580(2)
_cell_angle_beta 88.212(2)
_cell_angle_gamma 72.382(2)
_cell_formula_units_Z 2
_cell_length_a 10.1430(10)
_cell_length_b 13.1390(12)
_cell_length_c 14.3959(13)
_cell_measurement_temperature 293(2)
_cell_measurement_theta_max 27.99
_cell_measurement_theta_min 1.59
_cell_volume 1625.5(3)
_computing_cell_refinement 'SAINT(Bruker, 2001)'
_computing_data_collection 'APEX2(Bruker, 2003)'
_computing_data_reduction 'APEX2(Bruker, 2003)'
_computing_structure_refinement 'SHELXL-97 (Sheldrick, 1997)'
_computing_structure_solution 'SHELXS-97 (Sheldrick, 1990)'
_diffrn_ambient_temperature 293(2)
_diffrn_measured_fraction_theta_full 0.995
_diffrn_measured_fraction_theta_max 0.989
_diffrn_radiation_monochromator graphite
_diffrn_radiation_source 'fine-focus sealed tube'
_diffrn_radiation_type MoK\a
_diffrn_radiation_wavelength 0.71073
_diffrn_reflns_av_R_equivalents 0.0871
_diffrn_reflns_av_sigmaI/netI 0.0812
_diffrn_reflns_limit_h_max 13
_diffrn_reflns_limit_h_min -13
_diffrn_reflns_limit_k_max 17
_diffrn_reflns_limit_k_min -17
_diffrn_reflns_limit_l_max 18
_diffrn_reflns_limit_l_min -18
_diffrn_reflns_number 31075
_diffrn_reflns_theta_full 25.00
_diffrn_reflns_theta_max 27.99
_diffrn_reflns_theta_min 1.59
_exptl_absorpt_coefficient_mu 2.474
_exptl_absorpt_correction_T_max 0.6883
_exptl_absorpt_correction_T_min 0.5482
_exptl_absorpt_correction_type multi-scan
_exptl_absorpt_process_details SADABS
_exptl_crystal_colour 'pale yellow'
_exptl_crystal_density_diffrn 2.235
_exptl_crystal_density_method 'not measured'
_exptl_crystal_description block
_exptl_crystal_F_000 1052
_exptl_crystal_size_max 0.23
_exptl_crystal_size_mid 0.21
_exptl_crystal_size_min 0.17
_refine_diff_density_max 1.750
_refine_diff_density_min -1.912
_refine_diff_density_rms 0.462
_refine_ls_extinction_method none
_refine_ls_goodness_of_fit_ref 1.112
_refine_ls_hydrogen_treatment mixed
_refine_ls_matrix_type full
_refine_ls_number_parameters 478
_refine_ls_number_reflns 7756
_refine_ls_number_restraints 36
_refine_ls_restrained_S_all 1.110
_refine_ls_R_factor_all 0.1111
_refine_ls_R_factor_gt 0.1031
_refine_ls_shift/su_max 0.000
_refine_ls_shift/su_mean 0.000
_refine_ls_structure_factor_coef Fsqd
_refine_ls_weighting_details 'calc w=1/[\s^2^(Fo^2^)+(0.1775P)^2^+0.0000P] where P=(Fo^2^+2Fc^2^)/3'
_refine_ls_weighting_scheme calc
_refine_ls_wR_factor_gt 0.2403
_refine_ls_wR_factor_ref 0.2490
_reflns_number_gt 6492
_reflns_number_total 7756
_reflns_threshold_expression >2sigma(I)
_cod_data_source_file cg500271f_si_002.cif
_cod_data_source_block 3C
_cod_depositor_comments
;
The following automatic conversions were performed:

'_symmetry_cell_setting' value 'Triclinic' changed to 'triclinic'
according to
/usr/data/users/saulius/crontab/automatic-downloads/rss-feeds/ACS/lib/dictionaries/cif_core.dic
dictionary named 'cif_core.dic' version 2.4.2 from 2011-04-26.

Automatic conversion script
Id: cif_fix_values 2281 2013-09-26 08:29:07Z andrius 

 Adding full bibliography for 4510825--4510834.cif.
;
_cod_database_code 4510831

loop_
_symmetry_equiv_pos_as_xyz
'x, y, z'
'-x, -y, -z'

loop_
_atom_site_label
_atom_site_type_symbol
_atom_site_fract_x
_atom_site_fract_y
_atom_site_fract_z
_atom_site_U_iso_or_equiv
_atom_site_adp_type
_atom_site_occupancy
_atom_site_symmetry_multiplicity
_atom_site_calc_flag
_atom_site_refinement_flags
_atom_site_disorder_assembly
_atom_site_disorder_group
C1 C 0.3862(7) 0.4405(6) 0.1130(5) 0.0237(13) Uani 1 1 d . . .
C2 C 0.4282(7) 0.3356(7) 0.1749(6) 0.0268(15) Uani 1 1 d . . .
C3 C 0.4945(8) 0.2094(7) 0.2493(6) 0.0297(15) Uani 1 1 d . . .
C4 C 0.4326(9) 0.1246(8) 0.2620(7) 0.0377(18) Uani 1 1 d . . .
H4 H 0.3489 0.1462 0.2226 0.045 Uiso 1 1 calc R . .
C5 C 0.4987(9) 0.0055(8) 0.3354(7) 0.0393(19) Uani 1 1 d . . .
H5 H 0.4583 -0.0523 0.3438 0.047 Uiso 1 1 calc R . .
C6 C 0.6215(11) -0.0287(8) 0.3955(8) 0.046(2) Uani 1 1 d . . .
C7 C 0.6798(11) 0.0597(8) 0.3805(8) 0.046(2) Uani 1 1 d . . .
H7 H 0.7629 0.0387 0.4204 0.055 Uiso 1 1 calc R . .
C8 C 0.6176(9) 0.1778(7) 0.3078(7) 0.0378(18) Uani 1 1 d . . .
H8 H 0.6588 0.2355 0.2986 0.045 Uiso 1 1 calc R . .
C9 C 0.6878(15) -0.1576(9) 0.4763(11) 0.072(4) Uani 1 1 d . . .
H9A H 0.6323 -0.2047 0.4751 0.108 Uiso 1 1 calc R . .
H9B H 0.6936 -0.1616 0.5443 0.108 Uiso 1 1 calc R . .
H9C H 0.7797 -0.1886 0.4609 0.108 Uiso 1 1 calc R . .
C10 C 0.1081(7) 0.6281(6) -0.1793(6) 0.0236(13) Uani 1 1 d . B .
C11 C 0.0018(8) 0.7280(8) -0.2755(6) 0.0352(18) Uani 1 1 d . . .
C12 C 0.4892(7) 0.2648(7) -0.1301(6) 0.0270(14) Uani 1 1 d . B .
C13 C 0.4520(9) 0.1650(8) -0.1420(7) 0.0387(18) Uani 1 1 d . . .
C14 C 0.9291(8) 0.4154(8) -0.2325(7) 0.0323(17) Uani 1 1 d . B .
C15 C 1.0586(9) 0.4128(8) -0.2913(7) 0.0347(17) Uani 1 1 d . . .
C16 C 0.0501(8) 0.8751(6) -0.0732(6) 0.0279(15) Uani 1 1 d . . .
H16 H -0.0183 0.8385 -0.0521 0.034 Uiso 1 1 calc R . .
C17 C 0.2486(8) 0.9014(7) -0.0958(6) 0.0335(17) Uani 1 1 d . . .
H17 H 0.3445 0.8862 -0.0934 0.040 Uiso 1 1 calc R . .
C18 C 0.1499(9) 1.0128(7) -0.1425(7) 0.0377(18) Uani 1 1 d . . .
H18 H 0.1655 1.0862 -0.1774 0.045 Uiso 1 1 calc R . .
C19 C -0.1177(8) 1.0849(7) -0.1660(6) 0.0348(17) Uani 1 1 d . . .
C20 C -0.174(3) 1.086(2) -0.271(2) 0.040(7) Uani 0.50 1 d PU A 1
H20A H -0.1567 1.0033 -0.2567 0.048 Uiso 0.50 1 calc PR A 1
H20B H -0.2742 1.1247 -0.2837 0.048 Uiso 0.50 1 calc PR A 1
C20' C -0.188(2) 1.084(2) -0.2512(18) 0.029(5) Uani 0.50 1 d PU A 2
H20C H -0.2858 1.1307 -0.2616 0.035 Uiso 0.50 1 calc PR A 2
H20D H -0.1817 1.0025 -0.2338 0.035 Uiso 0.50 1 calc PR A 2
C21 C -0.1173(10) 1.1422(8) -0.3615(7) 0.042(2) Uani 1 1 d . . .
C22 C -0.1665(9) 1.2786(8) -0.4174(6) 0.0382(19) Uani 1 1 d . A .
H22A H -0.1625 1.3083 -0.3671 0.046 Uiso 1 1 calc R . .
H22B H -0.1041 1.3056 -0.4684 0.046 Uiso 1 1 calc R . .
C23 C -0.4305(9) 1.3383(7) -0.4260(6) 0.0322(16) Uani 1 1 d . A .
H23 H -0.4398 1.3169 -0.3559 0.039 Uiso 1 1 calc R . .
C24 C -0.3416(8) 1.3694(7) -0.5717(6) 0.0306(15) Uani 1 1 d . A .
H24 H -0.2765 1.3724 -0.6190 0.037 Uiso 1 1 calc R . .
C25 C -0.5357(8) 1.3850(7) -0.5048(6) 0.0299(15) Uani 1 1 d . A .
H25 H -0.6302 1.4009 -0.4977 0.036 Uiso 1 1 calc R . .
N1 N 0.1845(6) 0.8164(5) -0.0533(5) 0.0259(12) Uani 1 1 d . B .
N2 N 0.0232(6) 0.9941(5) -0.1277(5) 0.0269(12) Uani 1 1 d . A .
N3 N -0.3083(6) 1.3289(6) -0.4702(5) 0.0277(13) Uani 1 1 d . . .
N4 N -0.4773(7) 1.4049(6) -0.5980(5) 0.0318(14) Uani 1 1 d . . .
O1W O 0.1749(6) 0.2778(6) 0.0126(5) 0.0371(13) Uani 1 1 d . . .
O1 O 0.0539(6) 0.5838(5) -0.0987(4) 0.0340(13) Uani 1 1 d . . .
O2 O 0.2326(5) 0.6077(5) -0.1936(4) 0.0279(11) Uani 1 1 d . . .
O3 O 0.4264(6) 0.2957(5) -0.0661(5) 0.0332(12) Uani 1 1 d . . .
O4 O 0.5765(6) 0.3013(6) -0.1838(5) 0.0387(14) Uani 1 1 d . . .
O5 O 0.8206(7) 0.4425(8) -0.2882(6) 0.058(2) Uani 1 1 d . . .
O6 O 0.9483(7) 0.3861(7) -0.1384(5) 0.0473(16) Uani 1 1 d . . .
F1 F 0.3497(6) 0.1344(6) -0.0898(5) 0.0547(15) Uani 1 1 d . . .
F2 F 0.5606(7) 0.0668(5) -0.1130(6) 0.070(2) Uani 1 1 d . . .
F3 F 0.4129(7) 0.2011(6) -0.2436(5) 0.0577(16) Uani 1 1 d . . .
F4 F 0.0507(8) 0.7539(8) -0.3661(6) 0.0520(18) Uani 0.75 1 d PU B 1
F5 F -0.1079(9) 0.6922(10) -0.2867(7) 0.075(3) Uani 0.75 1 d P B 1
F6 F -0.0461(16) 0.8248(8) -0.2655(8) 0.108(5) Uani 0.75 1 d P B 1
F4' F 0.005(3) 0.690(3) -0.350(2) 0.069(7) Uani 0.25 1 d PU B 2
F5' F -0.115(3) 0.772(2) -0.263(2) 0.050(5) Uani 0.25 1 d PU B 2
F6' F 0.064(3) 0.805(2) -0.349(2) 0.057(6) Uani 0.25 1 d PU B 2
F7 F 1.1669(6) 0.4135(7) -0.2429(5) 0.0607(17) Uani 1 1 d . . .
F8 F 1.0990(6) 0.3161(6) -0.3057(6) 0.0586(16) Uani 1 1 d . . .
F9 F 1.0335(8) 0.5057(7) -0.3867(6) 0.082(2) Uani 1 1 d . . .
Ag1 Ag 0.18029(6) 0.42400(6) 0.06530(5) 0.0318(2) Uani 1 1 d . . .
Ag2 Ag 0.27309(5) 0.62811(5) 0.03613(4) 0.02482(19) Uani 1 1 d . . .
Ag3 Ag 0.41986(5) 0.47435(5) -0.06499(4) 0.02636(19) Uani 1 1 d . . .
Ag4 Ag 0.59291(6) 0.50271(6) -0.24633(4) 0.0323(2) Uani 1 1 d . . .

loop_
_atom_site_aniso_label
_atom_site_aniso_U_11
_atom_site_aniso_U_22
_atom_site_aniso_U_33
_atom_site_aniso_U_23
_atom_site_aniso_U_13
_atom_site_aniso_U_12
C1 0.022(3) 0.027(3) 0.023(3) -0.013(3) 0.003(3) -0.008(3)
C2 0.021(3) 0.041(4) 0.024(3) -0.019(3) 0.003(3) -0.011(3)
C3 0.038(4) 0.027(4) 0.030(4) -0.018(3) 0.004(3) -0.010(3)
C4 0.038(4) 0.036(4) 0.046(5) -0.019(4) 0.004(4) -0.020(3)
C5 0.045(5) 0.033(4) 0.042(5) -0.012(4) 0.000(4) -0.023(4)
C6 0.063(6) 0.023(4) 0.042(5) -0.009(4) -0.004(4) -0.008(4)
C7 0.050(5) 0.032(4) 0.051(6) -0.016(4) -0.019(4) -0.010(4)
C8 0.043(5) 0.026(4) 0.038(5) -0.007(3) -0.005(4) -0.015(3)
C9 0.087(9) 0.036(5) 0.073(8) -0.011(6) -0.030(7) -0.010(6)
C10 0.022(3) 0.027(3) 0.024(3) -0.014(3) 0.005(3) -0.010(3)
C11 0.025(4) 0.043(4) 0.025(4) -0.012(3) 0.003(3) 0.000(3)
C12 0.025(3) 0.030(4) 0.024(4) -0.012(3) -0.004(3) -0.006(3)
C13 0.037(4) 0.044(5) 0.043(5) -0.027(4) 0.009(4) -0.013(4)
C14 0.032(4) 0.044(4) 0.044(5) -0.035(4) 0.019(3) -0.021(3)
C15 0.034(4) 0.040(4) 0.035(4) -0.018(4) 0.011(3) -0.016(3)
C16 0.025(3) 0.021(3) 0.031(4) -0.005(3) 0.004(3) -0.008(3)
C17 0.028(4) 0.035(4) 0.031(4) -0.008(3) -0.002(3) -0.014(3)
C18 0.038(4) 0.027(4) 0.036(4) -0.003(3) -0.011(3) -0.010(3)
C19 0.026(4) 0.028(4) 0.031(4) -0.004(3) -0.008(3) 0.004(3)
C20 0.040(7) 0.040(7) 0.040(7) -0.018(3) 0.0048(13) -0.013(2)
C20' 0.029(5) 0.030(5) 0.029(5) -0.013(2) 0.0034(12) -0.0092(19)
C21 0.048(5) 0.044(5) 0.029(4) -0.020(4) -0.002(4) -0.003(4)
C22 0.036(4) 0.053(5) 0.021(4) -0.013(4) -0.009(3) -0.015(4)
C23 0.042(4) 0.028(4) 0.027(4) -0.015(3) 0.008(3) -0.008(3)
C24 0.029(4) 0.038(4) 0.026(4) -0.016(3) 0.003(3) -0.008(3)
C25 0.030(4) 0.030(4) 0.031(4) -0.016(3) 0.004(3) -0.009(3)
N1 0.028(3) 0.026(3) 0.023(3) -0.009(2) -0.001(2) -0.010(2)
N2 0.026(3) 0.025(3) 0.023(3) -0.007(2) -0.007(2) -0.003(2)
N3 0.024(3) 0.037(3) 0.019(3) -0.013(3) -0.005(2) -0.006(2)
N4 0.038(4) 0.030(3) 0.024(3) -0.013(3) 0.001(3) -0.007(3)
O1W 0.037(3) 0.046(3) 0.040(3) -0.026(3) 0.011(3) -0.019(3)
O1 0.025(3) 0.049(3) 0.022(3) -0.010(3) 0.008(2) -0.014(2)
O2 0.021(2) 0.035(3) 0.024(3) -0.010(2) 0.0028(19) -0.010(2)
O3 0.034(3) 0.043(3) 0.038(3) -0.028(3) 0.014(2) -0.018(2)
O4 0.046(3) 0.047(3) 0.033(3) -0.022(3) 0.017(3) -0.024(3)
O5 0.030(3) 0.110(6) 0.063(5) -0.066(5) 0.011(3) -0.019(4)
O6 0.032(3) 0.076(5) 0.037(3) -0.027(3) 0.015(3) -0.020(3)
F1 0.061(4) 0.065(4) 0.075(4) -0.050(3) 0.028(3) -0.042(3)
F2 0.059(4) 0.039(3) 0.109(6) -0.038(4) 0.011(4) -0.006(3)
F3 0.066(4) 0.089(5) 0.053(4) -0.056(4) 0.012(3) -0.035(3)
F4 0.051(2) 0.053(2) 0.050(2) -0.0229(12) 0.0077(10) -0.0157(11)
F5 0.054(5) 0.088(7) 0.054(5) -0.001(5) -0.028(4) -0.031(5)
F6 0.172(13) 0.034(4) 0.059(6) -0.021(4) -0.038(7) 0.048(6)
F4' 0.070(7) 0.069(7) 0.069(7) -0.032(3) 0.0082(13) -0.022(2)
F5' 0.050(5) 0.050(5) 0.050(5) -0.023(3) 0.0063(12) -0.016(2)
F6' 0.056(6) 0.057(6) 0.057(6) -0.025(3) 0.0069(12) -0.019(2)
F7 0.039(3) 0.103(5) 0.076(4) -0.059(4) 0.026(3) -0.044(3)
F8 0.045(3) 0.071(4) 0.088(5) -0.059(4) 0.023(3) -0.021(3)
F9 0.076(5) 0.078(5) 0.055(4) 0.003(4) 0.021(4) -0.031(4)
Ag1 0.0235(3) 0.0431(4) 0.0302(3) -0.0142(3) 0.0014(2) -0.0164(3)
Ag2 0.0234(3) 0.0239(3) 0.0233(3) -0.0107(2) -0.0020(2) -0.0021(2)
Ag3 0.0250(3) 0.0363(3) 0.0242(3) -0.0174(3) 0.0043(2) -0.0129(2)
Ag4 0.0302(3) 0.0460(4) 0.0229(3) -0.0180(3) -0.0003(2) -0.0110(3)

loop_
_atom_type_symbol
_atom_type_description
_atom_type_scat_dispersion_real
_atom_type_scat_dispersion_imag
_atom_type_scat_source
C C 0.0030 0.0020 'International Tables Vol C Tables 4.2.6.8 and 6.1.1.4'
H H 0.0000 0.0000 'International Tables Vol C Tables 4.2.6.8 and 6.1.1.4'
N N 0.0060 0.0030 'International Tables Vol C Tables 4.2.6.8 and 6.1.1.4'
O O 0.0110 0.0060 'International Tables Vol C Tables 4.2.6.8 and 6.1.1.4'
F F 0.0170 0.0100 'International Tables Vol C Tables 4.2.6.8 and 6.1.1.4'
Ag Ag -0.8970 1.1020 'International Tables Vol C Tables 4.2.6.8 and 6.1.1.4'

loop_
_geom_angle_atom_site_label_1
_geom_angle_atom_site_label_2
_geom_angle_atom_site_label_3
_geom_angle
_geom_angle_site_symmetry_1
_geom_angle_site_symmetry_3
C2 C1 Ag2 163.6(6) . .
C2 C1 Ag1 91.9(5) . .
Ag2 C1 Ag1 83.1(2) . .
C2 C1 Ag4 91.4(5) . 2_665
Ag2 C1 Ag4 78.3(2) . 2_665
Ag1 C1 Ag4 122.3(3) . 2_665
C2 C1 Ag3 112.4(5) . .
Ag2 C1 Ag3 82.3(2) . .
Ag1 C1 Ag3 80.6(2) . .
Ag4 C1 Ag3 147.3(3) 2_665 .
C2 C1 Ag3 111.3(5) . 2_665
Ag2 C1 Ag3 79.2(2) . 2_665
Ag1 C1 Ag3 150.0(3) . 2_665
Ag4 C1 Ag3 77.5(2) 2_665 2_665
Ag3 C1 Ag3 73.18(19) . 2_665
C1 C2 C3 173.8(7) . .
C1 C2 Ag1 61.1(4) . .
C3 C2 Ag1 124.7(5) . .
C1 C2 Ag4 62.1(4) . 2_665
C3 C2 Ag4 116.5(5) . 2_665
Ag1 C2 Ag4 100.8(2) . 2_665
C8 C3 C4 120.8(8) . .
C8 C3 C2 118.6(7) . .
C4 C3 C2 120.6(7) . .
C3 C4 C5 118.5(8) . .
C3 C4 H4 120.8 . .
C5 C4 H4 120.8 . .
C6 C5 C4 122.0(8) . .
C6 C5 H5 119.0 . .
C4 C5 H5 119.0 . .
C5 C6 C7 117.6(8) . .
C5 C6 C9 120.6(9) . .
C7 C6 C9 121.8(10) . .
C8 C7 C6 121.6(9) . .
C8 C7 H7 119.2 . .
C6 C7 H7 119.2 . .
C3 C8 C7 119.5(8) . .
C3 C8 H8 120.3 . .
C7 C8 H8 120.3 . .
C6 C9 H9A 109.5 . .
C6 C9 H9B 109.5 . .
H9A C9 H9B 109.5 . .
C6 C9 H9C 109.5 . .
H9A C9 H9C 109.5 . .
H9B C9 H9C 109.5 . .
O2 C10 O1 130.1(7) . .
O2 C10 C11 115.9(6) . .
O1 C10 C11 114.0(6) . .
F5' C11 F6 53.2(14) . .
F5' C11 F4 125.9(14) . .
F6 C11 F4 108.9(9) . .
F5' C11 F4' 111.9(19) . .
F6 C11 F4' 139.7(15) . .
F4 C11 F4' 44.6(13) . .
F5' C11 F5 56.2(14) . .
F6 C11 F5 108.6(10) . .
F4 C11 F5 102.6(8) . .
F4' C11 F5 63.4(14) . .
F5' C11 F6' 117.1(18) . .
F6 C11 F6' 76.8(14) . .
F4 C11 F6' 36.8(11) . .
F4' C11 F6' 81.2(17) . .
F5 C11 F6' 131.1(14) . .
F5' C11 C10 119.3(14) . .
F6 C11 C10 110.5(8) . .
F4 C11 C10 114.7(7) . .
F4' C11 C10 108.8(14) . .
F5 C11 C10 111.0(7) . .
F6' C11 C10 111.8(13) . .
O4 C12 O3 129.3(7) . .
O4 C12 C13 115.6(7) . .
O3 C12 C13 115.1(7) . .
F1 C13 F2 107.9(8) . .
F1 C13 F3 107.0(7) . .
F2 C13 F3 105.4(7) . .
F1 C13 C12 114.2(6) . .
F2 C13 C12 111.8(7) . .
F3 C13 C12 110.1(7) . .
O6 C14 O5 129.9(7) . .
O6 C14 C15 116.8(7) . .
O5 C14 C15 113.2(7) . .
F8 C15 F7 107.4(7) . .
F8 C15 F9 105.5(8) . .
F7 C15 F9 106.5(8) . .
F8 C15 C14 110.5(7) . .
F7 C15 C14 114.1(7) . .
F9 C15 C14 112.5(7) . .
N1 C16 N2 112.1(6) . .
N1 C16 H16 124.0 . .
N2 C16 H16 124.0 . .
N1 C17 C18 109.3(7) . .
N1 C17 H17 125.3 . .
C18 C17 H17 125.3 . .
C17 C18 N2 106.1(7) . .
C17 C18 H18 126.9 . .
N2 C18 H18 126.9 . .
C20' C19 N2 113.5(11) . .
C20' C19 C20 9.3(14) . .
N2 C19 C20 107.6(11) . .
C21 C20 C19 116.8(18) . .
C21 C20 H20A 108.1 . .
C19 C20 H20A 108.1 . .
C21 C20 H20B 108.1 . .
C19 C20 H20B 108.1 . .
H20A C20 H20B 107.3 . .
C19 C20' C21 110.9(15) . .
C19 C20' H20C 109.5 . .
C21 C20' H20C 109.5 . .
C19 C20' H20D 109.5 . .
C21 C20' H20D 109.5 . .
H20C C20' H20D 108.0 . .
C20 C21 C22 117.9(13) . .
C20 C21 C20' 4.5(17) . .
C22 C21 C20' 113.8(10) . .
N3 C22 C21 112.2(7) . .
N3 C22 H22A 109.2 . .
C21 C22 H22A 109.2 . .
N3 C22 H22B 109.2 . .
C21 C22 H22B 109.2 . .
H22A C22 H22B 107.9 . .
C25 C23 N3 106.8(7) . .
C25 C23 H23 126.6 . .
N3 C23 H23 126.6 . .
N4 C24 N3 112.5(6) . .
N4 C24 H24 123.8 . .
N3 C24 H24 123.8 . .
C23 C25 N4 108.4(7) . .
C23 C25 H25 125.8 . .
N4 C25 H25 125.8 . .
C16 N1 C17 105.9(6) . .
C16 N1 Ag2 124.6(5) . .
C17 N1 Ag2 129.4(5) . .
C16 N2 C18 106.5(6) . .
C16 N2 C19 125.4(6) . .
C18 N2 C19 128.1(7) . .
C24 N3 C23 107.1(6) . .
C24 N3 C22 125.0(6) . .
C23 N3 C22 127.8(7) . .
C24 N4 C25 105.2(6) . .
C24 N4 Ag4 128.7(5) . 2_574
C25 N4 Ag4 125.7(5) . 2_574
C10 O1 Ag1 124.6(5) . .
C10 O1 Ag1 133.7(5) . 2_565
Ag1 O1 Ag1 99.22(19) . 2_565
C10 O2 Ag3 125.2(5) . .
C12 O3 Ag3 121.2(5) . .
C12 O4 Ag4 125.0(5) . .
C14 O5 Ag4 125.0(5) . .
C1 Ag1 O1W 122.8(2) . .
C1 Ag1 O1 115.2(2) . .
O1W Ag1 O1 91.2(2) . .
C1 Ag1 O1 149.9(2) . 2_565
O1W Ag1 O1 79.8(2) . 2_565
O1 Ag1 O1 80.78(19) . 2_565
C1 Ag1 C2 27.0(2) . .
O1W Ag1 C2 104.4(2) . .
O1 Ag1 C2 140.3(2) . .
O1 Ag1 C2 137.4(2) 2_565 .
C1 Ag1 Ag2 45.76(17) . .
O1W Ag1 Ag2 149.40(14) . .
O1 Ag1 Ag2 76.07(15) . .
O1 Ag1 Ag2 124.08(15) 2_565 .
C2 Ag1 Ag2 72.06(17) . .
C1 Ag1 Ag3 51.27(17) . .
O1W Ag1 Ag3 90.62(14) . .
O1 Ag1 Ag3 78.76(12) . .
O1 Ag1 Ag3 157.18(13) 2_565 .
C2 Ag1 Ag3 65.01(15) . .
Ag2 Ag1 Ag3 59.894(17) . .
N1 Ag2 C1 171.8(2) . .
N1 Ag2 Ag4 127.83(17) . 2_665
C1 Ag2 Ag4 54.72(18) . 2_665
N1 Ag2 Ag3 117.38(17) . 2_665
C1 Ag2 Ag3 55.59(18) . 2_665
Ag4 Ag2 Ag3 63.177(19) 2_665 2_665
N1 Ag2 Ag1 133.10(17) . .
C1 Ag2 Ag1 51.09(19) . .
Ag4 Ag2 Ag1 90.10(2) 2_665 .
Ag3 Ag2 Ag1 103.29(2) 2_665 .
N1 Ag2 Ag3 120.75(17) . .
C1 Ag2 Ag3 53.06(18) . .
Ag4 Ag2 Ag3 103.72(2) 2_665 .
Ag3 Ag2 Ag3 58.76(2) 2_665 .
Ag1 Ag2 Ag3 61.935(19) . .
O2 Ag3 O3 99.6(2) . .
O2 Ag3 C1 117.0(2) . .
O3 Ag3 C1 104.8(2) . .
O2 Ag3 C1 106.4(2) . 2_665
O3 Ag3 C1 122.9(2) . 2_665
C1 Ag3 C1 106.82(19) . 2_665
O2 Ag3 Ag3 127.99(14) . 2_665
O3 Ag3 Ag3 132.30(16) . 2_665
C1 Ag3 Ag3 54.22(16) . 2_665
C1 Ag3 Ag3 52.60(16) 2_665 2_665
O2 Ag3 Ag2 141.56(12) . 2_665
O3 Ag3 Ag2 84.22(14) . 2_665
C1 Ag3 Ag2 98.42(16) . 2_665
C1 Ag3 Ag2 45.23(16) 2_665 2_665
Ag3 Ag3 Ag2 61.62(2) 2_665 2_665
O2 Ag3 Ag2 80.22(13) . .
O3 Ag3 Ag2 138.84(13) . .
C1 Ag3 Ag2 44.62(16) . .
C1 Ag3 Ag2 95.76(15) 2_665 .
Ag3 Ag3 Ag2 59.62(2) 2_665 .
Ag2 Ag3 Ag2 121.24(2) 2_665 .
O2 Ag3 Ag4 85.31(12) . .
O3 Ag3 Ag4 83.85(13) . .
C1 Ag3 Ag4 153.42(16) . .
C1 Ag3 Ag4 49.81(15) 2_665 .
Ag3 Ag3 Ag4 101.26(3) 2_665 .
Ag2 Ag3 Ag4 56.877(18) 2_665 .
Ag2 Ag3 Ag4 136.52(3) . .
O2 Ag3 Ag1 81.06(12) . .
O3 Ag3 Ag1 80.97(13) . .
C1 Ag3 Ag1 48.12(16) . .
C1 Ag3 Ag1 151.92(15) 2_665 .
Ag3 Ag3 Ag1 101.17(3) 2_665 .
Ag2 Ag3 Ag1 136.87(3) 2_665 .
Ag2 Ag3 Ag1 58.170(19) . .
Ag4 Ag3 Ag1 157.57(3) . .
N4 Ag4 O5 99.7(3) 2_574 .
N4 Ag4 C1 134.2(2) 2_574 2_665
O5 Ag4 C1 105.8(2) . 2_665
N4 Ag4 O4 101.4(2) 2_574 .
O5 Ag4 O4 91.8(3) . .
C1 Ag4 O4 114.9(2) 2_665 .
N4 Ag4 C2 108.8(2) 2_574 2_665
O5 Ag4 C2 109.4(2) . 2_665
C1 Ag4 C2 26.5(2) 2_665 2_665
O4 Ag4 C2 138.9(2) . 2_665
N4 Ag4 Ag2 175.15(19) 2_574 2_665
O5 Ag4 Ag2 83.73(19) . 2_665
C1 Ag4 Ag2 47.00(17) 2_665 2_665
O4 Ag4 Ag2 74.95(15) . 2_665
C2 Ag4 Ag2 73.03(16) 2_665 2_665
N4 Ag4 Ag3 116.37(18) 2_574 .
O5 Ag4 Ag3 143.49(19) . .
C1 Ag4 Ag3 52.69(16) 2_665 .
O4 Ag4 Ag3 76.29(12) . .
C2 Ag4 Ag3 65.64(15) 2_665 .
Ag2 Ag4 Ag3 59.946(19) 2_665 .

loop_
_geom_bond_atom_site_label_1
_geom_bond_atom_site_label_2
_geom_bond_distance
_geom_bond_site_symmetry_2
C1 C2 1.204(11) .
C1 Ag2 2.135(7) .
C1 Ag1 2.319(7) .
C1 Ag4 2.383(7) 2_665
C1 Ag3 2.430(7) .
C1 Ag3 2.481(7) 2_665
C2 C3 1.462(11) .
C2 Ag1 2.648(7) .
C2 Ag4 2.696(7) 2_665
C3 C8 1.372(12) .
C3 C4 1.380(11) .
C4 C5 1.397(12) .
C4 H4 0.9300 .
C5 C6 1.372(13) .
C5 H5 0.9300 .
C6 C7 1.389(13) .
C6 C9 1.511(13) .
C7 C8 1.380(12) .
C7 H7 0.9300 .
C8 H8 0.9300 .
C9 H9A 0.9600 .
C9 H9B 0.9600 .
C9 H9C 0.9600 .
C10 O2 1.240(8) .
C10 O1 1.241(8) .
C10 C11 1.556(11) .
C11 F5' 1.20(2) .
C11 F6 1.287(12) .
C11 F4 1.315(11) .
C11 F4' 1.36(3) .
C11 F5 1.372(13) .
C11 F6' 1.39(3) .
C12 O4 1.223(9) .
C12 O3 1.249(9) .
C12 C13 1.548(11) .
C13 F1 1.318(10) .
C13 F2 1.320(10) .
C13 F3 1.351(11) .
C14 O6 1.236(11) .
C14 O5 1.243(11) .
C14 C15 1.540(10) .
C15 F8 1.319(10) .
C15 F7 1.324(10) .
C15 F9 1.335(11) .
C16 N1 1.314(9) .
C16 N2 1.341(9) .
C16 H16 0.9300 .
C17 N1 1.361(10) .
C17 C18 1.369(11) .
C17 H17 0.9300 .
C18 N2 1.372(11) .
C18 H18 0.9300 .
C19 C20' 1.44(2) .
C19 N2 1.484(9) .
C19 C20 1.62(3) .
C20 C21 1.39(3) .
C20 H20A 0.9700 .
C20 H20B 0.9700 .
C20' C21 1.67(2) .
C20' H20C 0.9700 .
C20' H20D 0.9700 .
C21 C22 1.520(13) .
C22 N3 1.459(10) .
C22 H22A 0.9700 .
C22 H22B 0.9700 .
C23 C25 1.365(12) .
C23 N3 1.372(10) .
C23 H23 0.9300 .
C24 N4 1.320(10) .
C24 N3 1.328(9) .
C24 H24 0.9300 .
C25 N4 1.396(10) .
C25 H25 0.9300 .
N1 Ag2 2.116(6) .
N4 Ag4 2.180(7) 2_574
O1W Ag1 2.372(6) .
O1 Ag1 2.403(6) .
O1 Ag1 2.433(5) 2_565
O2 Ag3 2.329(5) .
O3 Ag3 2.335(5) .
O4 Ag4 2.445(6) .
O5 Ag4 2.356(6) .
Ag1 O1 2.433(5) 2_565
Ag1 Ag2 2.9590(8) .
Ag1 Ag3 3.0732(8) .
Ag2 Ag4 2.8587(8) 2_665
Ag2 Ag3 2.9545(8) 2_665
Ag2 Ag3 3.0129(7) .
Ag3 C1 2.481(7) 2_665
Ag3 Ag3 2.9280(11) 2_665
Ag3 Ag2 2.9545(8) 2_665
Ag3 Ag4 3.0462(8) .
Ag4 N4 2.180(7) 2_574
Ag4 C1 2.383(7) 2_665
Ag4 C2 2.696(7) 2_665
Ag4 Ag2 2.8587(8) 2_665

loop_
_geom_torsion_atom_site_label_1
_geom_torsion_atom_site_label_2
_geom_torsion_atom_site_label_3
_geom_torsion_atom_site_label_4
_geom_torsion
_geom_torsion_site_symmetry_1
_geom_torsion_site_symmetry_4
Ag2 C1 C2 C3 -129(6) . .
Ag1 C1 C2 C3 159(7) . .
Ag4 C1 C2 C3 -78(7) 2_665 .
Ag3 C1 C2 C3 79(7) . .
Ag3 C1 C2 C3 -1(7) 2_665 .
Ag2 C1 C2 Ag1 72(2) . .
Ag4 C1 C2 Ag1 122.3(3) 2_665 .
Ag3 C1 C2 Ag1 -80.6(4) . .
Ag3 C1 C2 Ag1 -160.5(5) 2_665 .
Ag2 C1 C2 Ag4 -50(2) . 2_665
Ag1 C1 C2 Ag4 -122.3(3) . 2_665
Ag3 C1 C2 Ag4 157.0(5) . 2_665
Ag3 C1 C2 Ag4 77.1(3) 2_665 2_665
C1 C2 C3 C8 28(7) . .
Ag1 C2 C3 C8 -174.2(6) . .
Ag4 C2 C3 C8 -47.3(9) 2_665 .
C1 C2 C3 C4 -154(6) . .
Ag1 C2 C3 C4 4.4(10) . .
Ag4 C2 C3 C4 131.3(6) 2_665 .
C8 C3 C4 C5 -0.3(12) . .
C2 C3 C4 C5 -178.9(7) . .
C3 C4 C5 C6 0.8(13) . .
C4 C5 C6 C7 -0.5(14) . .
C4 C5 C6 C9 178.2(10) . .
C5 C6 C7 C8 -0.1(15) . .
C9 C6 C7 C8 -178.8(11) . .
C4 C3 C8 C7 -0.3(13) . .
C2 C3 C8 C7 178.3(8) . .
C6 C7 C8 C3 0.5(15) . .
O2 C10 C11 F5' -163.1(18) . .
O1 C10 C11 F5' 15(2) . .
O2 C10 C11 F6 -104.6(11) . .
O1 C10 C11 F6 73.2(12) . .
O2 C10 C11 F4 19.0(11) . .
O1 C10 C11 F4 -163.2(8) . .
O2 C10 C11 F4' 66.8(16) . .
O1 C10 C11 F4' -115.3(15) . .
O2 C10 C11 F5 134.7(8) . .
O1 C10 C11 F5 -47.4(10) . .
O2 C10 C11 F6' -21.1(15) . .
O1 C10 C11 F6' 156.8(14) . .
O4 C12 C13 F1 -174.7(8) . .
O3 C12 C13 F1 5.8(11) . .
O4 C12 C13 F2 62.4(10) . .
O3 C12 C13 F2 -117.0(8) . .
O4 C12 C13 F3 -54.3(9) . .
O3 C12 C13 F3 126.2(7) . .
O6 C14 C15 F8 102.4(9) . .
O5 C14 C15 F8 -74.7(10) . .
O6 C14 C15 F7 -18.6(11) . .
O5 C14 C15 F7 164.3(8) . .
O6 C14 C15 F9 -140.0(9) . .
O5 C14 C15 F9 42.9(11) . .
N1 C17 C18 N2 0.1(10) . .
C20' C19 C20 C21 154(12) . .
N2 C19 C20 C21 -76(2) . .
N2 C19 C20' C21 -72.7(15) . .
C20 C19 C20' C21 -20(10) . .
C19 C20 C21 C22 -76(2) . .
C19 C20 C21 C20' -51(21) . .
C19 C20' C21 C20 123(23) . .
C19 C20' C21 C22 -80.4(15) . .
C20 C21 C22 N3 -72.4(16) . .
C20' C21 C22 N3 -74.5(12) . .
N3 C23 C25 N4 -0.3(9) . .
N2 C16 N1 C17 0.8(9) . .
N2 C16 N1 Ag2 177.1(5) . .
C18 C17 N1 C16 -0.5(9) . .
C18 C17 N1 Ag2 -176.7(6) . .
N1 C16 N2 C18 -0.7(9) . .
N1 C16 N2 C19 177.4(7) . .
C17 C18 N2 C16 0.3(9) . .
C17 C18 N2 C19 -177.7(7) . .
C20' C19 N2 C16 -71.3(14) . .
C20 C19 N2 C16 -79.0(13) . .
C20' C19 N2 C18 106.4(14) . .
C20 C19 N2 C18 98.7(13) . .
N4 C24 N3 C23 0.0(9) . .
N4 C24 N3 C22 177.1(7) . .
C25 C23 N3 C24 0.2(9) . .
C25 C23 N3 C22 -176.8(7) . .
C21 C22 N3 C24 -100.2(9) . .
C21 C22 N3 C23 76.3(10) . .
N3 C24 N4 C25 -0.2(9) . .
N3 C24 N4 Ag4 172.3(5) . 2_574
C23 C25 N4 C24 0.3(9) . .
C23 C25 N4 Ag4 -172.5(5) . 2_574
O2 C10 O1 Ag1 -4.2(12) . .
C11 C10 O1 Ag1 178.3(5) . .
O2 C10 O1 Ag1 -162.4(6) . 2_565
C11 C10 O1 Ag1 20.2(10) . 2_565
O1 C10 O2 Ag3 -1.8(11) . .
C11 C10 O2 Ag3 175.6(5) . .
O4 C12 O3 Ag3 16.6(11) . .
C13 C12 O3 Ag3 -164.1(5) . .
O3 C12 O4 Ag4 -28.3(12) . .
C13 C12 O4 Ag4 152.3(5) . .
O6 C14 O5 Ag4 18.8(15) . .
C15 C14 O5 Ag4 -164.5(6) . .
C2 C1 Ag1 O1W -52.4(5) . .
Ag2 C1 Ag1 O1W 143.3(2) . .
Ag4 C1 Ag1 O1W -145.2(3) 2_665 .
Ag3 C1 Ag1 O1W 60.0(3) . .
Ag3 C1 Ag1 O1W 89.2(6) 2_665 .
C2 C1 Ag1 O1 -161.6(4) . .
Ag2 C1 Ag1 O1 34.0(3) . .
Ag4 C1 Ag1 O1 105.5(3) 2_665 .
Ag3 C1 Ag1 O1 -49.3(3) . .
Ag3 C1 Ag1 O1 -20.1(7) 2_665 .
C2 C1 Ag1 O1 81.2(6) . 2_565
Ag2 C1 Ag1 O1 -83.1(5) . 2_565
Ag4 C1 Ag1 O1 -11.7(7) 2_665 2_565
Ag3 C1 Ag1 O1 -166.4(3) . 2_565
Ag3 C1 Ag1 O1 -137.2(5) 2_665 2_565
Ag2 C1 Ag1 C2 -164.3(6) . .
Ag4 C1 Ag1 C2 -92.8(6) 2_665 .
Ag3 C1 Ag1 C2 112.4(5) . .
Ag3 C1 Ag1 C2 141.6(9) 2_665 .
C2 C1 Ag1 Ag2 164.3(6) . .
Ag4 C1 Ag1 Ag2 71.5(3) 2_665 .
Ag3 C1 Ag1 Ag2 -83.3(2) . .
Ag3 C1 Ag1 Ag2 -54.1(5) 2_665 .
C2 C1 Ag1 Ag3 -112.4(5) . .
Ag2 C1 Ag1 Ag3 83.3(2) . .
Ag4 C1 Ag1 Ag3 154.8(4) 2_665 .
Ag3 C1 Ag1 Ag3 29.2(5) 2_665 .
C10 O1 Ag1 C1 42.7(7) . .
Ag1 O1 Ag1 C1 -153.1(2) 2_565 .
C10 O1 Ag1 O1W -84.8(6) . .
Ag1 O1 Ag1 O1W 79.4(2) 2_565 .
C10 O1 Ag1 O1 -164.2(7) . 2_565
Ag1 O1 Ag1 O1 0.0 2_565 2_565
C10 O1 Ag1 C2 29.7(8) . .
Ag1 O1 Ag1 C2 -166.0(2) 2_565 .
C10 O1 Ag1 Ag2 67.1(6) . .
Ag1 O1 Ag1 Ag2 -128.69(19) 2_565 .
C10 O1 Ag1 Ag3 5.6(6) . .
Ag1 O1 Ag1 Ag3 169.8(2) 2_565 .
C3 C2 Ag1 C1 -177.3(9) . .
Ag4 C2 Ag1 C1 49.5(4) 2_665 .
C1 C2 Ag1 O1W 136.6(5) . .
C3 C2 Ag1 O1W -40.8(6) . .
Ag4 C2 Ag1 O1W -174.0(2) 2_665 .
C1 C2 Ag1 O1 26.5(6) . .
C3 C2 Ag1 O1 -150.8(5) . .
Ag4 C2 Ag1 O1 76.0(4) 2_665 .
C1 C2 Ag1 O1 -132.9(5) . 2_565
C3 C2 Ag1 O1 49.7(7) . 2_565
Ag4 C2 Ag1 O1 -83.5(4) 2_665 2_565
C1 C2 Ag1 Ag2 -11.7(4) . .
C3 C2 Ag1 Ag2 170.9(6) . .
Ag4 C2 Ag1 Ag2 37.73(16) 2_665 .
C1 C2 Ag1 Ag3 52.7(4) . .
C3 C2 Ag1 Ag3 -124.6(6) . .
Ag4 C2 Ag1 Ag3 102.2(2) 2_665 .
C16 N1 Ag2 C1 150.6(16) . .
C17 N1 Ag2 C1 -34(2) . .
C16 N1 Ag2 Ag4 -104.1(6) . 2_665
C17 N1 Ag2 Ag4 71.4(7) . 2_665
C16 N1 Ag2 Ag3 179.9(6) . 2_665
C17 N1 Ag2 Ag3 -4.6(7) . 2_665
C16 N1 Ag2 Ag1 32.8(7) . .
C17 N1 Ag2 Ag1 -151.7(6) . .
C16 N1 Ag2 Ag3 111.7(6) . .
C17 N1 Ag2 Ag3 -72.8(7) . .
C2 C1 Ag2 N1 162.9(18) . .
Ag1 C1 Ag2 N1 -123.9(17) . .
Ag4 C1 Ag2 N1 111.0(17) 2_665 .
Ag3 C1 Ag2 N1 -42.5(18) . .
Ag3 C1 Ag2 N1 31.7(18) 2_665 .
C2 C1 Ag2 Ag4 52(2) . 2_665
Ag1 C1 Ag2 Ag4 125.0(2) . 2_665
Ag3 C1 Ag2 Ag4 -153.6(3) . 2_665
Ag3 C1 Ag2 Ag4 -79.32(17) 2_665 2_665
C2 C1 Ag2 Ag3 131(2) . 2_665
Ag1 C1 Ag2 Ag3 -155.6(3) . 2_665
Ag4 C1 Ag2 Ag3 79.32(17) 2_665 2_665
Ag3 C1 Ag2 Ag3 -74.25(15) . 2_665
C2 C1 Ag2 Ag1 -73(2) . .
Ag4 C1 Ag2 Ag1 -125.0(2) 2_665 .
Ag3 C1 Ag2 Ag1 81.40(19) . .
Ag3 C1 Ag2 Ag1 155.6(3) 2_665 .
C2 C1 Ag2 Ag3 -155(2) . .
Ag1 C1 Ag2 Ag3 -81.40(19) . .
Ag4 C1 Ag2 Ag3 153.6(3) 2_665 .
Ag3 C1 Ag2 Ag3 74.25(15) 2_665 .
C1 Ag1 Ag2 N1 170.7(3) . .
O1W Ag1 Ag2 N1 90.0(4) . .
O1 Ag1 Ag2 N1 22.2(3) . .
O1 Ag1 Ag2 N1 -46.3(3) 2_565 .
C2 Ag1 Ag2 N1 178.1(3) . .
Ag3 Ag1 Ag2 N1 107.1(2) . .
O1W Ag1 Ag2 C1 -80.7(4) . .
O1 Ag1 Ag2 C1 -148.5(3) . .
O1 Ag1 Ag2 C1 143.0(3) 2_565 .
C2 Ag1 Ag2 C1 7.4(3) . .
Ag3 Ag1 Ag2 C1 -63.6(2) . .
C1 Ag1 Ag2 Ag4 -41.9(2) . 2_665
O1W Ag1 Ag2 Ag4 -122.6(3) . 2_665
O1 Ag1 Ag2 Ag4 169.53(13) . 2_665
O1 Ag1 Ag2 Ag4 101.07(16) 2_565 2_665
C2 Ag1 Ag2 Ag4 -34.53(15) . 2_665
Ag3 Ag1 Ag2 Ag4 -105.53(2) . 2_665
C1 Ag1 Ag2 Ag3 20.5(2) . 2_665
O1W Ag1 Ag2 Ag3 -60.2(3) . 2_665
O1 Ag1 Ag2 Ag3 -128.06(13) . 2_665
O1 Ag1 Ag2 Ag3 163.47(16) 2_565 2_665
C2 Ag1 Ag2 Ag3 27.87(15) . 2_665
Ag3 Ag1 Ag2 Ag3 -43.13(2) . 2_665
C1 Ag1 Ag2 Ag3 63.6(2) . .
O1W Ag1 Ag2 Ag3 -17.1(3) . .
O1 Ag1 Ag2 Ag3 -84.94(13) . .
O1 Ag1 Ag2 Ag3 -153.40(16) 2_565 .
C2 Ag1 Ag2 Ag3 71.00(15) . .
C10 O2 Ag3 O3 83.9(6) . .
C10 O2 Ag3 C1 -28.3(6) . .
C10 O2 Ag3 C1 -147.5(6) . 2_665
C10 O2 Ag3 Ag3 -92.5(6) . 2_665
C10 O2 Ag3 Ag2 176.7(5) . 2_665
C10 O2 Ag3 Ag2 -54.3(6) . .
C10 O2 Ag3 Ag4 166.8(6) . .
C10 O2 Ag3 Ag1 4.7(5) . .
C12 O3 Ag3 O2 84.4(6) . .
C12 O3 Ag3 C1 -154.2(6) . .
C12 O3 Ag3 C1 -32.3(7) . 2_665
C12 O3 Ag3 Ag3 -99.4(6) . 2_665
C12 O3 Ag3 Ag2 -57.0(6) . 2_665
C12 O3 Ag3 Ag2 170.5(5) . .
C12 O3 Ag3 Ag4 0.2(6) . .
C12 O3 Ag3 Ag1 163.7(6) . .
C2 C1 Ag3 O2 134.5(5) . .
Ag2 C1 Ag3 O2 -38.0(3) . .
Ag1 C1 Ag3 O2 46.3(3) . .
Ag4 C1 Ag3 O2 -91.8(6) 2_665 .
Ag3 C1 Ag3 O2 -118.97(18) 2_665 .
C2 C1 Ag3 O3 25.3(6) . .
Ag2 C1 Ag3 O3 -147.2(2) . .
Ag1 C1 Ag3 O3 -62.9(2) . .
Ag4 C1 Ag3 O3 159.0(5) 2_665 .
Ag3 C1 Ag3 O3 131.86(18) 2_665 .
C2 C1 Ag3 C1 -106.6(6) . 2_665
Ag2 C1 Ag3 C1 80.97(19) . 2_665
Ag1 C1 Ag3 C1 165.2(3) . 2_665
Ag4 C1 Ag3 C1 27.1(5) 2_665 2_665
Ag3 C1 Ag3 C1 0.0 2_665 2_665
C2 C1 Ag3 Ag3 -106.6(6) . 2_665
Ag2 C1 Ag3 Ag3 80.97(19) . 2_665
Ag1 C1 Ag3 Ag3 165.2(3) . 2_665
Ag4 C1 Ag3 Ag3 27.1(5) 2_665 2_665
C2 C1 Ag3 Ag2 -60.9(6) . 2_665
Ag2 C1 Ag3 Ag2 126.62(15) . 2_665
Ag1 C1 Ag3 Ag2 -149.11(13) . 2_665
Ag4 C1 Ag3 Ag2 72.8(6) 2_665 2_665
Ag3 C1 Ag3 Ag2 45.65(13) 2_665 2_665
C2 C1 Ag3 Ag2 172.5(7) . .
Ag1 C1 Ag3 Ag2 84.3(2) . .
Ag4 C1 Ag3 Ag2 -53.8(5) 2_665 .
Ag3 C1 Ag3 Ag2 -80.97(19) 2_665 .
C2 C1 Ag3 Ag4 -81.1(7) . .
Ag2 C1 Ag3 Ag4 106.4(3) . .
Ag1 C1 Ag3 Ag4 -169.28(19) . .
Ag4 C1 Ag3 Ag4 52.6(8) 2_665 .
Ag3 C1 Ag3 Ag4 25.5(4) 2_665 .
C2 C1 Ag3 Ag1 88.2(6) . .
Ag2 C1 Ag3 Ag1 -84.3(2) . .
Ag4 C1 Ag3 Ag1 -138.1(7) 2_665 .
Ag3 C1 Ag3 Ag1 -165.2(3) 2_665 .
N1 Ag2 Ag3 O2 -40.2(2) . .
C1 Ag2 Ag3 O2 146.2(3) . .
Ag4 Ag2 Ag3 O2 168.14(13) 2_665 .
Ag3 Ag2 Ag3 O2 -145.60(13) 2_665 .
Ag1 Ag2 Ag3 O2 85.50(13) . .
N1 Ag2 Ag3 O3 -133.6(3) . .
C1 Ag2 Ag3 O3 52.8(3) . .
Ag4 Ag2 Ag3 O3 74.7(2) 2_665 .
Ag3 Ag2 Ag3 O3 121.0(2) 2_665 .
Ag1 Ag2 Ag3 O3 -7.9(2) . .
N1 Ag2 Ag3 C1 173.6(3) . .
Ag4 Ag2 Ag3 C1 22.0(2) 2_665 .
Ag3 Ag2 Ag3 C1 68.2(2) 2_665 .
Ag1 Ag2 Ag3 C1 -60.7(2) . .
N1 Ag2 Ag3 C1 65.4(3) . 2_665
C1 Ag2 Ag3 C1 -108.2(2) . 2_665
Ag4 Ag2 Ag3 C1 -86.20(17) 2_665 2_665
Ag3 Ag2 Ag3 C1 -39.94(17) 2_665 2_665
Ag1 Ag2 Ag3 C1 -168.85(17) . 2_665
N1 Ag2 Ag3 Ag3 105.4(2) . 2_665
C1 Ag2 Ag3 Ag3 -68.2(2) . 2_665
Ag4 Ag2 Ag3 Ag3 -46.26(3) 2_665 2_665
Ag1 Ag2 Ag3 Ag3 -128.91(3) . 2_665
N1 Ag2 Ag3 Ag2 105.4(2) . 2_665
C1 Ag2 Ag3 Ag2 -68.2(2) . 2_665
Ag4 Ag2 Ag3 Ag2 -46.26(3) 2_665 2_665
Ag3 Ag2 Ag3 Ag2 0.0 2_665 2_665
Ag1 Ag2 Ag3 Ag2 -128.91(3) . 2_665
N1 Ag2 Ag3 Ag4 32.2(2) . .
C1 Ag2 Ag3 Ag4 -141.4(2) . .
Ag4 Ag2 Ag3 Ag4 -119.46(3) 2_665 .
Ag3 Ag2 Ag3 Ag4 -73.19(3) 2_665 .
Ag1 Ag2 Ag3 Ag4 157.90(4) . .
N1 Ag2 Ag3 Ag1 -125.7(2) . .
C1 Ag2 Ag3 Ag1 60.7(2) . .
Ag4 Ag2 Ag3 Ag1 82.64(3) 2_665 .
Ag3 Ag2 Ag3 Ag1 128.91(3) 2_665 .
C1 Ag1 Ag3 O2 -139.3(3) . .
O1W Ag1 Ag3 O2 87.4(2) . .
O1 Ag1 Ag3 O2 -3.7(2) . .
O1 Ag1 Ag3 O2 23.0(4) 2_565 .
C2 Ag1 Ag3 O2 -166.9(2) . .
Ag2 Ag1 Ag3 O2 -83.98(14) . .
C1 Ag1 Ag3 O3 119.4(3) . .
O1W Ag1 Ag3 O3 -13.9(2) . .
O1 Ag1 Ag3 O3 -105.0(2) . .
O1 Ag1 Ag3 O3 -78.3(4) 2_565 .
C2 Ag1 Ag3 O3 91.8(2) . .
Ag2 Ag1 Ag3 O3 174.73(16) . .
O1W Ag1 Ag3 C1 -133.3(3) . .
O1 Ag1 Ag3 C1 135.6(3) . .
O1 Ag1 Ag3 C1 162.3(4) 2_565 .
C2 Ag1 Ag3 C1 -27.6(3) . .
Ag2 Ag1 Ag3 C1 55.3(2) . .
C1 Ag1 Ag3 C1 -31.2(5) . 2_665
O1W Ag1 Ag3 C1 -164.5(4) . 2_665
O1 Ag1 Ag3 C1 104.4(4) . 2_665
O1 Ag1 Ag3 C1 131.1(5) 2_565 2_665
C2 Ag1 Ag3 C1 -58.8(4) . 2_665
Ag2 Ag1 Ag3 C1 24.1(4) . 2_665
C1 Ag1 Ag3 Ag3 -12.2(2) . 2_665
O1W Ag1 Ag3 Ag3 -145.43(16) . 2_665
O1 Ag1 Ag3 Ag3 123.47(16) . 2_665
O1 Ag1 Ag3 Ag3 150.2(4) 2_565 2_665
C2 Ag1 Ag3 Ag3 -39.78(18) . 2_665
Ag2 Ag1 Ag3 Ag3 43.18(3) . 2_665
C1 Ag1 Ag3 Ag2 48.0(2) . 2_665
O1W Ag1 Ag3 Ag2 -85.29(16) . 2_665
O1 Ag1 Ag3 Ag2 -176.39(16) . 2_665
O1 Ag1 Ag3 Ag2 -149.7(4) 2_565 2_665
C2 Ag1 Ag3 Ag2 20.36(18) . 2_665
Ag2 Ag1 Ag3 Ag2 103.31(3) . 2_665
C1 Ag1 Ag3 Ag2 -55.3(2) . .
O1W Ag1 Ag3 Ag2 171.39(16) . .
O1 Ag1 Ag3 Ag2 80.29(16) . .
O1 Ag1 Ag3 Ag2 107.0(4) 2_565 .
C2 Ag1 Ag3 Ag2 -82.96(18) . .
C1 Ag1 Ag3 Ag4 167.4(2) . .
O1W Ag1 Ag3 Ag4 34.13(17) . .
O1 Ag1 Ag3 Ag4 -56.97(17) . .
O1 Ag1 Ag3 Ag4 -30.3(4) 2_565 .
C2 Ag1 Ag3 Ag4 139.78(19) . .
Ag2 Ag1 Ag3 Ag4 -137.27(7) . .
C14 O5 Ag4 N4 159.2(8) . 2_574
C14 O5 Ag4 C1 17.6(9) . 2_665
C14 O5 Ag4 O4 -98.9(8) . .
C14 O5 Ag4 C2 45.2(9) . 2_665
C14 O5 Ag4 Ag2 -24.3(8) . 2_665
C14 O5 Ag4 Ag3 -29.8(11) . .
C12 O4 Ag4 N4 -95.4(7) . 2_574
C12 O4 Ag4 O5 164.3(7) . .
C12 O4 Ag4 C1 56.0(7) . 2_665
C12 O4 Ag4 C2 41.5(8) . 2_665
C12 O4 Ag4 Ag2 81.3(6) . 2_665
C12 O4 Ag4 Ag3 19.3(6) . .
O2 Ag3 Ag4 N4 -10.9(2) . 2_574
O3 Ag3 Ag4 N4 89.3(2) . 2_574
C1 Ag3 Ag4 N4 -159.5(4) . 2_574
C1 Ag3 Ag4 N4 -126.9(3) 2_665 2_574
Ag3 Ag3 Ag4 N4 -138.7(2) 2_665 2_574
Ag2 Ag3 Ag4 N4 176.4(2) 2_665 2_574
Ag2 Ag3 Ag4 N4 -81.3(2) . 2_574
Ag1 Ag3 Ag4 N4 41.7(2) . 2_574
O2 Ag3 Ag4 O5 179.0(4) . .
O3 Ag3 Ag4 O5 -80.8(4) . .
C1 Ag3 Ag4 O5 30.3(5) . .
C1 Ag3 Ag4 O5 63.0(4) 2_665 .
Ag3 Ag3 Ag4 O5 51.2(3) 2_665 .
Ag2 Ag3 Ag4 O5 6.3(3) 2_665 .
Ag2 Ag3 Ag4 O5 108.5(3) . .
Ag1 Ag3 Ag4 O5 -128.4(3) . .
O2 Ag3 Ag4 C1 116.1(2) . 2_665
O3 Ag3 Ag4 C1 -143.8(3) . 2_665
C1 Ag3 Ag4 C1 -32.6(6) . 2_665
Ag3 Ag3 Ag4 C1 -11.8(2) 2_665 2_665
Ag2 Ag3 Ag4 C1 -56.7(2) 2_665 2_665
Ag2 Ag3 Ag4 C1 45.6(2) . 2_665
Ag1 Ag3 Ag4 C1 168.7(2) . 2_665
O2 Ag3 Ag4 O4 -106.9(2) . .
O3 Ag3 Ag4 O4 -6.7(2) . .
C1 Ag3 Ag4 O4 104.4(4) . .
C1 Ag3 Ag4 O4 137.0(3) 2_665 .
Ag3 Ag3 Ag4 O4 125.23(16) 2_665 .
Ag2 Ag3 Ag4 O4 80.35(16) 2_665 .
Ag2 Ag3 Ag4 O4 -177.41(16) . .
Ag1 Ag3 Ag4 O4 -54.33(18) . .
O2 Ag3 Ag4 C2 88.9(2) . 2_665
O3 Ag3 Ag4 C2 -170.9(2) . 2_665
C1 Ag3 Ag4 C2 -59.8(4) . 2_665
C1 Ag3 Ag4 C2 -27.1(3) 2_665 2_665
Ag3 Ag3 Ag4 C2 -38.91(17) 2_665 2_665
Ag2 Ag3 Ag4 C2 -83.78(17) 2_665 2_665
Ag2 Ag3 Ag4 C2 18.45(18) . 2_665
Ag1 Ag3 Ag4 C2 141.54(19) . 2_665
O2 Ag3 Ag4 Ag2 172.71(14) . 2_665
O3 Ag3 Ag4 Ag2 -87.10(15) . 2_665
C1 Ag3 Ag4 Ag2 24.0(4) . 2_665
C1 Ag3 Ag4 Ag2 56.7(2) 2_665 2_665
Ag3 Ag3 Ag4 Ag2 44.88(3) 2_665 2_665
Ag2 Ag3 Ag4 Ag2 102.24(3) . 2_665
Ag1 Ag3 Ag4 Ag2 -134.68(7) . 2_665
